data_2005835
loop_
_publ_author_name
'Tani, K.'
'Yamagata, T.'
'Kataoka, Y.'

_publ_contact_author
;
                                   Professor Kazuhide Tani
                                   Department of Chemistry
                                   Faculty of Engineering Science
                                   Osaka University
                                   Toyonaka
                                   Osaka 560
                                   Japan
;
_publ_section_title
;
 Tetraethyl
 (1<i>Z</i>,3<i>Z</i>)-Buta-1,3-diene-1,2,3,4-tetracarboxylate
;
_journal_issue 12
_journal_name_full 'Acta Crystallographica Section C'
_journal_page_first 3138
_journal_page_last 3140
_journal_paper_doi 10.1107/S0108270196009195
_journal_volume 52
_journal_year 1996
_chemical_formula_moiety 'C16 H22 O8'
_chemical_formula_sum 'C16 H22 O8'
_chemical_formula_weight 342.346
_chemical_melting_point 341.8(18)
_chemical_name_systematic
;
Diethyl 3,4-di(ethoxycarbonyl)-(2Z,4Z)-hexa-2,4-diene-1,6-dioate
;
_space_group_IT_number 2
_symmetry_cell_setting triclinic
_symmetry_space_group_name_Hall '-P 1'
_symmetry_space_group_name_H-M 'P -1'
_atom_type_scat_source ' Int. Tables  Vol IV Table 2.2B  '
_cell_angle_alpha 95.432(8)
_cell_angle_beta 111.021(7)
_cell_angle_gamma 99.112(8)
_cell_formula_units_Z 1
_cell_length_a 7.7523(7)
_cell_length_b 9.3535(7)
_cell_length_c 6.8139(6)
_cell_measurement_reflns_used 25
_cell_measurement_temperature 293(2)
_cell_measurement_theta_max 30.2
_cell_measurement_theta_min 22.9
_cell_volume 449.19(7)
_computing_cell_refinement 'Rigaku software'
_computing_data_collection 'Rigaku software'
_computing_data_reduction 'Rigaku software'
_computing_molecular_graphics 'ORTEPII (Johnson, 1976)'
_computing_structure_refinement 'ANYBLK (Imoto, 1990)'
_computing_structure_solution 'SHELXS86 (Sheldrick, 1985)'
_diffrn_ambient_temperature 293(2)
_diffrn_measurement_device Rigaku_AFC5R
_diffrn_measurement_method \w-2\q
_diffrn_radiation_monochromator graphite
_diffrn_radiation_source Rigaku_rotating_anode
_diffrn_radiation_type CuK\a
_diffrn_radiation_wavelength 1.54178
_diffrn_reflns_av_R_equivalents 0.023
_diffrn_reflns_limit_h_max 8
_diffrn_reflns_limit_h_min -8
_diffrn_reflns_limit_k_max 10
_diffrn_reflns_limit_k_min -10
_diffrn_reflns_limit_l_max 7
_diffrn_reflns_limit_l_min 0
_diffrn_reflns_number 1479
_diffrn_reflns_theta_max 60.0
_diffrn_reflns_theta_min 0.0
_diffrn_standards_decay_% 0
_diffrn_standards_interval_count 200
_diffrn_standards_interval_time 143
_diffrn_standards_number 3
_exptl_absorpt_coefficient_mu 0.82
_exptl_absorpt_correction_T_max 0.985
_exptl_absorpt_correction_T_min 0.844
_exptl_absorpt_correction_type '\y scan (North, Phillips & Mathews, 1968)'
_exptl_crystal_colour colourless
_exptl_crystal_density_diffrn 1.266
_exptl_crystal_density_meas ?
_exptl_crystal_description prism
_exptl_crystal_F_000 182.00
_exptl_crystal_size_max 0.40
_exptl_crystal_size_mid 0.23
_exptl_crystal_size_min 0.17
_refine_diff_density_max 0.29
_refine_diff_density_min -0.29
_refine_ls_extinction_method none
_refine_ls_goodness_of_fit_obs 1.990
_refine_ls_hydrogen_treatment 'H atoms not refined'
_refine_ls_matrix_type full
_refine_ls_number_constraints 0
_refine_ls_number_parameters 109
_refine_ls_number_reflns 939
_refine_ls_number_restraints 0
_refine_ls_R_factor_obs 0.0668
_refine_ls_shift/esd_max 0.0
_refine_ls_shift/esd_mean 0.0000
_refine_ls_structure_factor_coef F
_refine_ls_weighting_details 'w = 1/\s^2^(Fo)'
_refine_ls_weighting_scheme calc
_refine_ls_wR_factor_obs 0.0558
_reflns_number_observed 939
_reflns_number_total 1349
_reflns_observed_criterion refl_observed_if_F_>_3.0_sigma(F)
_cod_data_source_file ta1105.cif
_cod_data_source_block default
_cod_depositor_comments
;
The following automatic conversions were performed:

'_chemical_melting_point' value '340 - 343.5' was changed to
'341.8(18)' - the average value was taken and precision was
estimated.

Automatic conversion script
Id: cif_fix_values 1715 2011-07-08 13:25:40Z adriana 

The following automatic conversions were performed:

'_exptl_crystal_density_meas' value 'not_measured' was changed to '?'
- the value is perceived as not measured.

Automatic conversion script
Id: cif_fix_values 3008 2015-01-20 13:52:24Z robertas 

The following automatic conversions were performed:

'_refine_ls_weighting_scheme' value 'calc w = 1/\s^2^(Fo)' was
changed to 'calc'. New tag '_refine_ls_weighting_details' was
created. The value of the new tag was set to 'w = 1/\s^2^(Fo)'.

Automatic conversion script
Id: cif_fix_values 3143 2015-03-26 13:38:13Z robertas 
;
_cod_original_sg_symbol_Hall ' -P 1 '
_cod_original_sg_symbol_H-M '  P -1'
_cod_database_code 2005835

loop_
_symmetry_equiv_pos_as_xyz
x,y,z
-x,-y,-z

loop_
_atom_site_aniso_label
_atom_site_aniso_U_11
_atom_site_aniso_U_22
_atom_site_aniso_U_33
_atom_site_aniso_U_12
_atom_site_aniso_U_13
_atom_site_aniso_U_23
_atom_site_aniso_type_symbol
C1 0.040(2) 0.041(2) 0.055(3) 0.011(2) 0.018(2) 0.013(2) C
C2 0.053(3) 0.040(2) 0.056(3) 0.010(2) 0.016(2) 0.008(2) C
C3 0.056(3) 0.047(3) 0.059(3) 0.005(2) 0.015(3) 0.002(3) C
O1 0.114(3) 0.055(2) 0.068(2) -0.001(2) 0.039(2) 0.013(2) O
O2 0.104(3) 0.040(2) 0.069(2) 0.005(2) 0.033(2) 0.000(2) O
C4 0.127(5) 0.035(3) 0.091(4) 0.000(3) 0.033(4) -0.001(3) C
C5 0.099(4) 0.068(3) 0.099(5) 0.000(3) 0.025(4) -0.015(3) C
C6 0.051(3) 0.034(2) 0.062(3) 0.009(2) 0.022(2) 0.005(2) C
O3 0.062(2) 0.062(2) 0.052(2) 0.014(2) 0.015(2) 0.015(2) O
O4 0.053(2) 0.090(2) 0.080(2) 0.023(2) 0.034(2) 0.044(2) O
C7 0.068(4) 0.135(5) 0.113(5) 0.031(3) 0.054(4) 0.072(4) C
C8 0.129(5) 0.141(6) 0.149(6) 0.058(4) 0.095(5) 0.071(5) C

loop_
_atom_site_label
_atom_site_fract_x
_atom_site_fract_y
_atom_site_fract_z
_atom_site_U_iso_or_equiv
_atom_site_thermal_displace_type
_atom_site_type_symbol
C1 0.0399(5) 0.0785(4) 0.0091(7) 0.045(2) Uij C
C2 0.0565(5) 0.1795(4) 0.1706(7) 0.051(2) Uij C
C3 0.1376(6) 0.3372(5) 0.1852(8) 0.057(2) Uij C
O1 0.1754(5) 0.3915(3) 0.0499(5) 0.080(2) Uij O
O2 0.1676(5) 0.4094(3) 0.3766(5) 0.073(2) Uij O
C4 0.2401(8) 0.5675(5) 0.4126(9) 0.090(3) Uij C
C5 0.3104(7) 0.6197(5) 0.6442(9) 0.096(3) Uij C
C6 0.0996(6) 0.1187(4) -0.1714(7) 0.049(2) Uij C
O3 -0.0065(4) 0.1377(3) -0.3394(5) 0.060(1) Uij O
O4 0.2830(4) 0.1225(3) -0.1159(5) 0.069(2) Uij O
C7 0.3598(7) 0.1583(6) -0.2791(9) 0.095(3) Uij C
C8 0.5389(9) 0.1243(7) -0.2227(10) 0.121(4) Uij C
H2 0.0154 0.1499 0.2789 0.088 Uiso H
H41 0.1290 0.6219 0.3290 0.088 Uiso H
H42 0.3534 0.5905 0.3559 0.088 Uiso H
H51 0.4212 0.5644 0.7256 0.088 Uiso H
H52 0.3653 0.7367 0.6762 0.088 Uiso H
H53 0.1958 0.5959 0.6986 0.088 Uiso H
H71 0.3702 0.2737 -0.2888 0.088 Uiso H
H72 0.2671 0.0953 -0.4325 0.088 Uiso H
H81 0.5273 0.0087 -0.2138 0.088 Uiso H
H82 0.5956 0.1503 -0.3415 0.088 Uiso H
H83 0.6309 0.1879 -0.0694 0.088 Uiso H

loop_
_geom_angle_atom_site_label_1
_geom_angle_atom_site_label_2
_geom_angle_atom_site_label_3
_geom_angle_site_symmetry_3
_geom_angle
_geom_angle_publ_flag
C2 C1 C6 ? 121.9(4) yes
C2 C1 C1 2_555 122.8(4) yes
C6 C1 C1 2_555 115.4(4) yes
C1 C2 C3 ? 121.7(4) yes
C2 C3 O1 ? 125.9(2) yes
C2 C3 O2 ? 109.4(4) yes
O1 C3 O2 ? 124.6(3) yes
C3 O2 C4 ? 116.0(4) yes
O2 C4 C5 ? 107.4(3) yes
C1 C6 O3 ? 124.2(3) yes
C1 C6 O4 ? 109.5(4) yes
O3 C6 O4 ? 126.3(2) yes
C6 O4 C7 ? 115.2(4) yes
O4 C7 C8 ? 109.0(5) yes
C1 C2 H2 ? 119.2(2) no
C3 C2 H2 ? 119.2(2) no
O2 C4 H41 ? 110.1(5) no
O2 C4 H42 ? 110.1(5) no
C5 C4 H41 ? 110.1(6) no
C5 C4 H42 ? 110.1(6) no
C4 C5 H51 ? 109.3(5) no
C4 C5 H52 ? 109.3(5) no
C4 C5 H53 ? 109.3(5) no
O4 C7 H71 ? 109.7(6) no
O4 C7 H72 ? 109.7(6) no
C8 C7 H71 ? 109.7(6) no
C8 C7 H72 ? 109.7(6) no
C7 C8 H81 ? 109.3(7) no
C7 C8 H82 ? 109.3(7) no
C7 C8 H83 ? 109.3(7) no

loop_
_geom_bond_atom_site_label_1
_geom_bond_atom_site_label_2
_geom_bond_site_symmetry_2
_geom_bond_distance
_geom_bond_publ_flag
C1 C2 ? 1.335(6) yes
C1 C6 ? 1.519(6) yes
C1 C1 2_555 1.476(6) yes
C2 C3 ? 1.489(6) yes
C3 O1 ? 1.196(6) yes
C3 O2 ? 1.333(6) yes
O2 C4 ? 1.460(6) yes
C4 C5 ? 1.476(8) yes
C6 O3 ? 1.195(5) yes
C6 O4 ? 1.328(6) yes
O4 C7 ? 1.479(7) yes
C7 C8 ? 1.399(9) yes
C2 H2 ? 0.95(4) no
C4 H41 ? 1.08(6) no
C4 H42 ? 1.08(6) no
C5 H51 ? 1.08(6) no
C5 H52 ? 1.08(6) no
C5 H53 ? 1.08(6) no
C7 H71 ? 1.08(6) no
C7 H72 ? 1.08(6) no
C8 H81 ? 1.08(7) no
C8 H82 ? 1.08(7) no
C8 H83 ? 1.08(7) no

loop_
_geom_torsion_atom_site_label_1
_geom_torsion_atom_site_label_2
_geom_torsion_atom_site_label_3
_geom_torsion_atom_site_label_4
_geom_torsion_site_symmetry_1
_geom_torsion_site_symmetry_3
_geom_torsion_site_symmetry_4
_geom_torsion
_geom_torsion_publ_flag
C6 C1 C2 C3 . . . -1.1(7) yes
C1 C1 C2 C3 2_555 . . 180.0(4) yes
C2 C1 C6 O3 . . . -97.4(6) yes
C2 C1 C6 O4 . . . 85.4(5) yes
C1 C1 C6 O3 2_555 . . 81.6(6) yes
C1 C1 C6 O4 2_555 . . -95.7(4) yes
C2 C1 C1 C2 . 2_555 2_555 180.0(4) yes
C2 C1 C1 C6 . 2_555 2_555 -1.0(6) yes
C1 C2 C3 O1 . . . 8.7(8) yes
C1 C2 C3 O2 . . . -169.6(4) yes
C2 C3 O2 C4 . . . -177.6(4) yes
O1 C3 O2 C4 . . . 4.2(7) yes
C3 O2 C4 C5 . . . -165.3(4) yes
O3 C6 C1 C2 . . . -97.4(6) no
O3 C6 C1 C1 . . 2_555 81.6(6) no
O4 C6 C1 C2 . . . 85.4(5) no
O4 C6 C1 C1 . . 2_555 -95.7(4) no
C1 C6 O4 C7 . . . 179.1(4) yes
O3 C6 O4 C7 . . . 1.9(7) yes
C7 O4 C6 C1 . . . 179.1(4) no
C6 O4 C7 C8 . . . -165.9(5) yes
